data_7107415
loop_
_publ_author_name
'Witold Bloch'
'Christopher Sumby'

_publ_section_title
;
 Guest-induced crystal-to-crystal expansion and contraction of a 3-D
 porous coordination polymer
;
_journal_name_full Chem.Commun.
_journal_page_first 2534
_journal_paper_doi 10.1039/c2cc17440e
_journal_volume 48
_journal_year 2012
_chemical_formula_sum 'C9.5 H9 Ag Cl2 N4 O4'
_chemical_formula_weight 421.98
_chemical_name_systematic
;
?
;
_space_group_IT_number 148
_symmetry_cell_setting trigonal
_symmetry_space_group_name_Hall '-R 3'
_symmetry_space_group_name_H-M 'R -3 :H'
_atom_sites_solution_hydrogens geom
_atom_sites_solution_primary direct
_atom_sites_solution_secondary difmap
_audit_creation_method SHELXL-97
_cell_angle_alpha 90.00
_cell_angle_beta 90.00
_cell_angle_gamma 120.00
_cell_formula_units_Z 18
_cell_length_a 28.3911(13)
_cell_length_b 28.3911(13)
_cell_length_c 11.7766(17)
_cell_measurement_reflns_used 2483
_cell_measurement_temperature 150(2)
_cell_measurement_theta_max 29.0700
_cell_measurement_theta_min 2.4801
_cell_volume 8220.8(13)
_computing_cell_refinement
;
CrysAlisPro, Agilent Technologies,
Version 1.171.35.11 (release 16-05-2011 CrysAlis171 .NET)
(compiled May 16 2011,17:55:39)
;
_computing_data_collection
;
CrysAlisPro, Agilent Technologies,
Version 1.171.35.11 (release 16-05-2011 CrysAlis171 .NET)
(compiled May 16 2011,17:55:39)
;
_computing_data_reduction
;
CrysAlisPro, Agilent Technologies,
Version 1.171.35.11 (release 16-05-2011 CrysAlis171 .NET)
(compiled May 16 2011,17:55:39)
;
_computing_molecular_graphics 'X-Seed (Barbour, 2003)'
_computing_publication_material 'CIFTAB (Sheldrick)'
_computing_structure_refinement 'SHELXL-97 (Sheldrick, 1997)'
_computing_structure_solution 'SHELXS-97 (Sheldrick, 1990)'
_diffrn_ambient_temperature 150(2)
_diffrn_detector_area_resol_mean 16.1695
_diffrn_measured_fraction_theta_full 0.993
_diffrn_measured_fraction_theta_max 0.886
_diffrn_measurement_details
;
1 omega -20.00 90.00 1.0000 28.0000
omega____ theta____ kappa____ phi______ frames
- 18.8463 0.0000 -150.0000 110

2 omega -91.00 -10.00 1.0000 28.0000
omega____ theta____ kappa____ phi______ frames
- -19.6276 -77.0000 0.0000 81

3 omega -47.00 53.00 1.0000 28.0000
omega____ theta____ kappa____ phi______ frames
- -19.6276 37.0000 120.0000 100

;
_diffrn_measurement_device_type 'Xcalibur, Eos'
_diffrn_measurement_method '\w scans'
_diffrn_radiation_monochromator graphite
_diffrn_radiation_source 'Enhance (Mo) X-ray Source'
_diffrn_radiation_type 'Mo K\a'
_diffrn_radiation_wavelength 0.7107
_diffrn_reflns_av_R_equivalents 0.0585
_diffrn_reflns_av_sigmaI/netI 0.0722
_diffrn_reflns_limit_h_max 36
_diffrn_reflns_limit_h_min -35
_diffrn_reflns_limit_k_max 31
_diffrn_reflns_limit_k_min -37
_diffrn_reflns_limit_l_max 16
_diffrn_reflns_limit_l_min -14
_diffrn_reflns_number 15970
_diffrn_reflns_theta_full 27.00
_diffrn_reflns_theta_max 29.13
_diffrn_reflns_theta_min 2.49
_exptl_absorpt_coefficient_mu 1.410
_exptl_absorpt_correction_T_max 1.00000
_exptl_absorpt_correction_T_min 0.60354
_exptl_absorpt_correction_type multi-scan
_exptl_absorpt_process_details
;
CrysAlisPro, Agilent Technologies,
Version 1.171.35.11 (release 16-05-2011 CrysAlis171 .NET)
(compiled May 16 2011,17:55:39)
Empirical absorption correction using spherical harmonics,
implemented in SCALE3 ABSPACK scaling algorithm.
;
_exptl_crystal_colour colourless
_exptl_crystal_density_diffrn 1.534
_exptl_crystal_density_method 'not measured'
_exptl_crystal_description block
_exptl_crystal_F_000 3726
_exptl_crystal_size_max 0.16
_exptl_crystal_size_mid 0.13
_exptl_crystal_size_min 0.08
_platon_squeeze_details
;
;
_refine_diff_density_max 1.510
_refine_diff_density_min -0.867
_refine_diff_density_rms 0.150
_refine_ls_extinction_method none
_refine_ls_goodness_of_fit_ref 1.084
_refine_ls_hydrogen_treatment constr
_refine_ls_matrix_type full
_refine_ls_number_parameters 191
_refine_ls_number_reflns 4358
_refine_ls_number_restraints 2
_refine_ls_restrained_S_all 1.089
_refine_ls_R_factor_all 0.1381
_refine_ls_R_factor_gt 0.0796
_refine_ls_shift/su_max 0.000
_refine_ls_shift/su_mean 0.000
_refine_ls_structure_factor_coef Fsqd
_refine_ls_weighting_details 'calc w=1/[\s^2^(Fo^2^)+(0.1591P)^2^+5.7134P] where P=(Fo^2^+2Fc^2^)/3'
_refine_ls_weighting_scheme calc
_refine_ls_wR_factor_gt 0.2647
_refine_ls_wR_factor_ref 0.2950
_reflns_number_gt 2280
_reflns_number_total 4358
_reflns_threshold_expression >2sigma(I)
_cod_data_source_file c2cc17440e.txt
_cod_data_source_block 1(dcm)
_cod_original_sg_symbol_H-M 'R -3'
_cod_original_formula_sum 'C9.50 H9 Ag Cl2 N4 O4'
_cod_database_code 7107415

loop_
_symmetry_equiv_pos_as_xyz
'x, y, z'
'-y, x-y, z'
'-x+y, -x, z'
'x+2/3, y+1/3, z+1/3'
'-y+2/3, x-y+1/3, z+1/3'
'-x+y+2/3, -x+1/3, z+1/3'
'x+1/3, y+2/3, z+2/3'
'-y+1/3, x-y+2/3, z+2/3'
'-x+y+1/3, -x+2/3, z+2/3'
'-x, -y, -z'
'y, -x+y, -z'
'x-y, x, -z'
'-x+2/3, -y+1/3, -z+1/3'
'y+2/3, -x+y+1/3, -z+1/3'
'x-y+2/3, x+1/3, -z+1/3'
'-x+1/3, -y+2/3, -z+2/3'
'y+1/3, -x+y+2/3, -z+2/3'
'x-y+1/3, x+2/3, -z+2/3'

loop_
_atom_site_label
_atom_site_type_symbol
_atom_site_fract_x
_atom_site_fract_y
_atom_site_fract_z
_atom_site_U_iso_or_equiv
_atom_site_adp_type
_atom_site_occupancy
_atom_site_symmetry_multiplicity
_atom_site_calc_flag
_atom_site_refinement_flags
Ag1 Ag 0.58933(2) 0.06732(3) 0.19318(7) 0.0723(4) Uani 1 1 d .
N21 N 0.6493(2) 0.0792(2) 0.0486(6) 0.0532(17) Uani 1 1 d .
C26 C 0.6448(3) 0.0361(3) -0.0087(7) 0.0471(18) Uani 1 1 d .
H26 H 0.6105 0.0036 -0.0107 0.057 Uiso 1 1 calc R
N31 N 0.6757(3) 0.1274(3) 0.2921(10) 0.078(3) Uani 1 1 d .
C23 C 0.7413(3) 0.1258(3) -0.0116(9) 0.070(3) Uani 1 1 d .
H23 H 0.7754 0.1586 -0.0135 0.084 Uiso 1 1 calc R
C32 C 0.7168(4) 0.1676(3) 0.2398(10) 0.070(3) Uani 1 1 d .
C33 C 0.7656(4) 0.2010(4) 0.2857(12) 0.079(3) Uani 1 1 d .
H33 H 0.7940 0.2274 0.2396 0.095 Uiso 1 1 calc R
N24 N 0.7365(2) 0.0821(2) -0.0663(6) 0.0505(16) Uani 1 1 d .
C36 C 0.6847(3) 0.1214(4) 0.3988(12) 0.079(3) Uani 1 1 d .
H36 H 0.6567 0.0924 0.4409 0.095 Uiso 1 1 calc R
C22 C 0.6991(3) 0.1252(3) 0.0474(9) 0.067(3) Uani 1 1 d .
C1 C 0.7056(4) 0.1730(3) 0.1126(12) 0.089(4) Uani 1 1 d .
H1A H 0.6722 0.1755 0.1058 0.107 Uiso 1 1 calc R
H1B H 0.7363 0.2067 0.0809 0.107 Uiso 1 1 calc R
C35 C 0.7350(3) 0.1568(4) 0.4545(11) 0.080(3) Uani 1 1 d .
H35 H 0.7404 0.1517 0.5321 0.096 Uiso 1 1 calc R
C25 C 0.6872(3) 0.0374(3) -0.0636(7) 0.0502(19) Uani 1 1 d .
H25 H 0.6819 0.0055 -0.1014 0.060 Uiso 1 1 calc R
N34 N 0.7744(3) 0.1974(3) 0.3938(11) 0.085(3) Uani 1 1 d .
Cl40 Cl 0.78804(9) 0.06068(9) 0.3383(2) 0.0669(7) Uani 1 1 d .
O43 O 0.8389(3) 0.0734(3) 0.3032(7) 0.093(2) Uani 1 1 d .
O44 O 0.7561(3) 0.0055(3) 0.3596(10) 0.144(4) Uani 1 1 d .
O42 O 0.7621(4) 0.0761(4) 0.2531(9) 0.125(3) Uani 1 1 d .
O41 O 0.7964(4) 0.0935(4) 0.4396(7) 0.115(3) Uani 1 1 d .
Cl51 Cl 0.9024(2) 0.0957(2) 0.6034(8) 0.122(3) Uani 0.50 1 d PD
Cl52 Cl 0.8482(3) 0.1608(3) 0.6602(8) 0.118(3) Uani 0.50 1 d PD
C50 C 0.8912(3) 0.1446(3) 0.5926(8) 0.159(13) Uiso 0.50 1 d PRD
H50A H 0.8824 0.1447 0.5113 0.191 Uiso 0.50 1 calc PR
H50B H 0.9274 0.1773 0.6033 0.191 Uiso 0.50 1 calc PR

loop_
_atom_site_aniso_label
_atom_site_aniso_U_11
_atom_site_aniso_U_22
_atom_site_aniso_U_33
_atom_site_aniso_U_23
_atom_site_aniso_U_13
_atom_site_aniso_U_12
Ag1 0.0306(4) 0.0394(4) 0.1502(9) 0.0089(4) 0.0086(3) 0.0199(3)
N21 0.028(3) 0.027(3) 0.102(5) 0.008(3) 0.004(3) 0.012(3)
C26 0.024(3) 0.029(3) 0.080(5) 0.005(3) -0.006(3) 0.007(3)
N31 0.033(4) 0.035(4) 0.153(8) -0.017(5) 0.017(5) 0.007(3)
C23 0.032(4) 0.038(4) 0.138(8) -0.010(5) 0.002(5) 0.015(4)
C32 0.044(5) 0.026(4) 0.134(9) -0.007(5) 0.022(5) 0.012(4)
C33 0.044(5) 0.041(5) 0.147(10) -0.007(6) 0.032(6) 0.017(4)
N24 0.031(3) 0.028(3) 0.088(5) -0.003(3) -0.004(3) 0.011(3)
C36 0.029(4) 0.044(5) 0.145(10) -0.015(6) 0.028(6) 0.004(4)
C22 0.036(4) 0.029(4) 0.138(8) -0.001(4) 0.004(5) 0.017(3)
C1 0.038(5) 0.025(4) 0.194(12) 0.002(6) 0.031(6) 0.008(4)
C35 0.032(4) 0.042(5) 0.160(10) -0.023(5) 0.006(5) 0.014(4)
C25 0.034(4) 0.028(4) 0.083(5) 0.004(3) 0.002(4) 0.011(3)
N34 0.025(4) 0.029(4) 0.188(10) -0.014(5) 0.023(5) 0.003(3)
Cl40 0.0363(11) 0.0466(12) 0.1068(18) 0.0084(11) 0.0094(11) 0.0124(9)
O43 0.038(3) 0.064(4) 0.161(7) 0.010(4) 0.019(4) 0.012(3)
O44 0.065(5) 0.063(5) 0.251(11) 0.067(6) -0.004(6) -0.006(4)
O42 0.132(8) 0.085(6) 0.167(8) -0.008(5) -0.049(6) 0.061(6)
O41 0.146(8) 0.119(7) 0.117(6) 0.005(5) 0.028(5) 0.094(7)
Cl51 0.057(3) 0.051(3) 0.247(8) -0.055(4) -0.050(4) 0.020(2)
Cl52 0.093(6) 0.079(4) 0.149(5) 0.010(4) -0.035(5) 0.019(4)

loop_
_atom_type_symbol
_atom_type_description
_atom_type_scat_dispersion_real
_atom_type_scat_dispersion_imag
_atom_type_scat_source
C C 0.0033 0.0016 'International Tables Vol C Tables 4.2.6.8 and 6.1.1.4'
H H 0.0000 0.0000 'International Tables Vol C Tables 4.2.6.8 and 6.1.1.4'
N N 0.0061 0.0033 'International Tables Vol C Tables 4.2.6.8 and 6.1.1.4'
O O 0.0106 0.0060 'International Tables Vol C Tables 4.2.6.8 and 6.1.1.4'
Cl Cl 0.1484 0.1585 'International Tables Vol C Tables 4.2.6.8 and 6.1.1.4'
Ag Ag -0.8971 1.1015 'International Tables Vol C Tables 4.2.6.8 and 6.1.1.4'

loop_
_geom_angle_atom_site_label_1
_geom_angle_atom_site_label_2
_geom_angle_atom_site_label_3
_geom_angle
_geom_angle_site_symmetry_1
_geom_angle_site_symmetry_3
N34 Ag1 N21 149.0(3) 17 .
N34 Ag1 N24 114.7(3) 17 5_545
N21 Ag1 N24 95.5(2) . 5_545
N34 Ag1 N31 103.1(3) 17 .
N21 Ag1 N31 80.9(3) . .
N24 Ag1 N31 92.9(3) 5_545 .
C26 N21 C22 116.6(6) . .
C26 N21 Ag1 120.5(5) . .
C22 N21 Ag1 118.9(6) . .
N21 C26 C25 122.5(6) . .
N21 C26 H26 118.8 . .
C25 C26 H26 118.8 . .
C32 N31 C36 114.7(9) . .
C32 N31 Ag1 121.7(9) . .
C36 N31 Ag1 123.6(6) . .
N24 C23 C22 123.0(7) . .
N24 C23 H23 118.5 . .
C22 C23 H23 118.5 . .
N31 C32 C33 125.6(12) . .
N31 C32 C1 113.8(9) . .
C33 C32 C1 120.6(9) . .
N34 C33 C32 120.5(10) . .
N34 C33 H33 119.8 . .
C32 C33 H33 119.8 . .
C25 N24 C23 116.1(7) . .
C25 N24 Ag1 119.9(5) . 9_654
C23 N24 Ag1 123.4(5) . 9_654
N31 C36 C35 122.7(10) . .
N31 C36 H36 118.7 . .
C35 C36 H36 118.7 . .
N21 C22 C23 119.7(7) . .
N21 C22 C1 117.7(7) . .
C23 C22 C1 122.5(7) . .
C22 C1 C32 110.2(8) . .
C22 C1 H1A 109.6 . .
C32 C1 H1A 109.6 . .
C22 C1 H1B 109.6 . .
C32 C1 H1B 109.6 . .
H1A C1 H1B 108.1 . .
N34 C35 C36 118.0(12) . .
N34 C35 H35 121.0 . .
C36 C35 H35 121.0 . .
N24 C25 C26 122.1(7) . .
N24 C25 H25 119.0 . .
C26 C25 H25 119.0 . .
C33 N34 C35 118.3(9) . .
C33 N34 Ag1 120.6(7) . 18_545
C35 N34 Ag1 121.0(9) . 18_545
O43 Cl40 O44 111.1(6) . .
O43 Cl40 O42 110.1(6) . .
O44 Cl40 O42 109.0(6) . .
O43 Cl40 O41 105.5(6) . .
O44 Cl40 O41 112.3(7) . .
O42 Cl40 O41 108.8(6) . .
Cl52 Cl52 C50 160.3(10) 13_656 .
Cl51 C50 Cl52 133.5(5) . .
Cl51 C50 H50A 103.8 . .
Cl52 C50 H50A 103.8 . .
Cl51 C50 H50B 103.8 . .
Cl52 C50 H50B 103.8 . .
H50A C50 H50B 105.4 . .

loop_
_geom_bond_atom_site_label_1
_geom_bond_atom_site_label_2
_geom_bond_distance
_geom_bond_site_symmetry_2
Ag1 N34 2.259(9) 17
Ag1 N21 2.311(7) .
Ag1 N24 2.361(6) 5_545
Ag1 N31 2.469(9) .
N21 C26 1.345(10) .
N21 C22 1.362(9) .
C26 C25 1.351(11) .
C26 H26 0.9500 .
N31 C32 1.307(12) .
N31 C36 1.311(14) .
C23 N24 1.342(10) .
C23 C22 1.378(12) .
C23 H23 0.9500 .
C32 C33 1.341(14) .
C32 C1 1.554(16) .
C33 N34 1.311(14) .
C33 H33 0.9500 .
N24 C25 1.340(9) .
N24 Ag1 2.362(6) 9_654
C36 C35 1.430(14) .
C36 H36 0.9500 .
C22 C1 1.489(12) .
C1 H1A 0.9900 .
C1 H1B 0.9900 .
C35 N34 1.341(13) .
C35 H35 0.9500 .
C25 H25 0.9500 .
N34 Ag1 2.260(9) 18_545
Cl40 O43 1.366(7) .
Cl40 O44 1.385(8) .
Cl40 O42 1.435(9) .
Cl40 O41 1.458(9) .
Cl51 C50 1.578(8) .
Cl52 Cl52 1.066(14) 13_656
Cl52 C50 1.6985 .
C50 H50A 0.9900 .
C50 H50B 0.9900 .

loop_
_geom_torsion_atom_site_label_1
_geom_torsion_atom_site_label_2
_geom_torsion_atom_site_label_3
_geom_torsion_atom_site_label_4
_geom_torsion
_geom_torsion_site_symmetry_1
_geom_torsion_site_symmetry_4
N34 Ag1 N21 C26 -128.9(7) 17 .
N24 Ag1 N21 C26 38.8(6) 5_545 .
N31 Ag1 N21 C26 130.8(6) . .
N34 Ag1 N21 C22 74.2(9) 17 .
N24 Ag1 N21 C22 -118.0(6) 5_545 .
N31 Ag1 N21 C22 -26.0(6) . .
C22 N21 C26 C25 1.0(12) . .
Ag1 N21 C26 C25 -156.3(6) . .
N34 Ag1 N31 C32 -110.7(7) 17 .
N21 Ag1 N31 C32 37.9(6) . .
N24 Ag1 N31 C32 133.1(7) 5_545 .
N34 Ag1 N31 C36 70.8(8) 17 .
N21 Ag1 N31 C36 -140.6(8) . .
N24 Ag1 N31 C36 -45.4(8) 5_545 .
C36 N31 C32 C33 1.0(14) . .
Ag1 N31 C32 C33 -177.7(7) . .
C36 N31 C32 C1 178.6(8) . .
Ag1 N31 C32 C1 -0.1(10) . .
N31 C32 C33 N34 -4.8(15) . .
C1 C32 C33 N34 177.8(8) . .
C22 C23 N24 C25 1.8(13) . .
C22 C23 N24 Ag1 -168.9(7) . 9_654
C32 N31 C36 C35 1.5(14) . .
Ag1 N31 C36 C35 -179.8(6) . .
C26 N21 C22 C23 0.6(13) . .
Ag1 N21 C22 C23 158.3(7) . .
C26 N21 C22 C1 -178.4(9) . .
Ag1 N21 C22 C1 -20.7(11) . .
N24 C23 C22 N21 -2.1(15) . .
N24 C23 C22 C1 176.9(10) . .
N21 C22 C1 C32 83.0(10) . .
C23 C22 C1 C32 -95.9(11) . .
N31 C32 C1 C22 -66.6(10) . .
C33 C32 C1 C22 111.1(9) . .
N31 C36 C35 N34 -0.5(14) . .
C23 N24 C25 C26 -0.2(12) . .
Ag1 N24 C25 C26 170.9(6) 9_654 .
N21 C26 C25 N24 -1.3(12) . .
C32 C33 N34 C35 5.6(14) . .
C32 C33 N34 Ag1 -177.3(6) . 18_545
C36 C35 N34 C33 -3.2(13) . .
C36 C35 N34 Ag1 179.7(6) . 18_545
Cl52 Cl52 C50 Cl51 -131(3) 13_656 .

loop_
_platon_squeeze_void_nr
_platon_squeeze_void_average_x
_platon_squeeze_void_average_y
_platon_squeeze_void_average_z
_platon_squeeze_void_volume
_platon_squeeze_void_count_electrons
1 0.000 0.000 -0.004 637.7 21.1
2 0.333 0.667 0.525 640.1 20.7
3 0.667 0.333 0.191 640.1 20.6
